data_7108493
loop_
_publ_author_name
'Xin Xie'
'Cheng Peng'
'Gu He'
'Hai-Jun Leng'
'Biao Wang'
'Wei Huang'
'Bo Han'

_publ_section_title
;
 Asymmetric synthesis of a structurally and stereochemically complex
 spirooxindole pyran scaffold through an organocatalytic multicomponent
 cascade reaction
;
_journal_name_full Chem.Commun.
_journal_page_first 10487
_journal_paper_doi 10.1039/c2cc36011j
_journal_volume 48
_journal_year 2012
_chemical_absolute_configuration ad
_chemical_formula_moiety 'C26 H21 Cl N2 O5'
_chemical_formula_sum 'C26 H21 Cl N2 O5'
_chemical_formula_weight 476.90
_chemical_name_systematic
;
?
;
_space_group_crystal_system orthorhombic
_space_group_IT_number 19
_space_group_name_Hall 'P 2ac 2ab'
_space_group_name_H-M_alt 'P 21 21 21'
_symmetry_space_group_name_Hall 'P 2ac 2ab'
_symmetry_space_group_name_H-M 'P 21 21 21'
_atom_sites_solution_hydrogens geom
_atom_sites_solution_primary direct
_atom_sites_solution_secondary difmap
_audit_creation_date 2012-05-30
_audit_creation_method
;
Olex2 1.1
(compiled 2011.11.01 svn.r2039, GUI svn.r3906)
;
_cell_angle_alpha 90.00
_cell_angle_beta 90.00
_cell_angle_gamma 90.00
_cell_formula_units_Z 4
_cell_length_a 6.9973(3)
_cell_length_b 16.3475(6)
_cell_length_c 19.9730(8)
_cell_measurement_reflns_used 1805
_cell_measurement_temperature 293(2)
_cell_measurement_theta_max 28.9498
_cell_measurement_theta_min 3.0535
_cell_volume 2284.68(16)
_computing_cell_refinement
;
CrysAlisPro, Agilent Technologies,
Version 1.171.35.19 (release 27-10-2011 CrysAlis171 .NET)
(compiled Oct 27 2011,15:02:11)
;
_computing_data_collection
;
CrysAlisPro, Agilent Technologies,
Version 1.171.35.19 (release 27-10-2011 CrysAlis171 .NET)
(compiled Oct 27 2011,15:02:11)
;
_computing_data_reduction
;
CrysAlisPro, Agilent Technologies,
Version 1.171.35.19 (release 27-10-2011 CrysAlis171 .NET)
(compiled Oct 27 2011,15:02:11)
;
_computing_molecular_graphics
;
O. V. Dolomanov, L. J. Bourhis, R. J. Gildea, J. A. K. Howard and H. Puschmann,
OLEX2: a complete structure solution, refinement and analysis program.
J. Appl. Cryst. (2009). 42, 339-341.
;
_computing_publication_material
;
O. V. Dolomanov, L. J. Bourhis, R. J. Gildea, J. A. K. Howard and H. Puschmann,
OLEX2: a complete structure solution, refinement and analysis program.
J. Appl. Cryst. (2009). 42, 339-341.
;
_computing_structure_refinement
;
SHELXL, G.M. Sheldrick, Acta Cryst.
2008). A64, 112-122
;
_computing_structure_solution
;
SHELXS, G.M. Sheldrick, Acta Cryst.
(2008). A64, 112-122
;
_diffrn_ambient_temperature 293.15
_diffrn_detector_area_resol_mean 16.0874
_diffrn_measured_fraction_theta_full 0.998
_diffrn_measured_fraction_theta_max 0.998
_diffrn_measurement_details
;
1 omega -1.00 36.00 1.0000 15.0000
omega____ theta____ kappa____ phi______ frames
- -16.8924 77.0000 -120.0000 37

2 omega -20.00 22.00 1.0000 15.0000
omega____ theta____ kappa____ phi______ frames
- -16.8924 -101.0000 -170.0000 42

3 omega 35.00 95.00 1.0000 15.0000
omega____ theta____ kappa____ phi______ frames
- 19.8611 178.0000 120.0000 60
;
_diffrn_measurement_device_type 'Xcalibur, Eos'
_diffrn_measurement_method '\w scans'
_diffrn_orient_matrix_UB_11 0.0236472000
_diffrn_orient_matrix_UB_12 -0.0198106000
_diffrn_orient_matrix_UB_13 -0.0304891000
_diffrn_orient_matrix_UB_21 -0.0438336000
_diffrn_orient_matrix_UB_22 -0.0364068000
_diffrn_orient_matrix_UB_23 0.0116923000
_diffrn_orient_matrix_UB_31 -0.0883367000
_diffrn_orient_matrix_UB_32 0.0128049000
_diffrn_orient_matrix_UB_33 -0.0139392000
_diffrn_radiation_monochromator graphite
_diffrn_radiation_type 'Mo K\a'
_diffrn_radiation_wavelength 0.7107
_diffrn_reflns_av_R_equivalents 0.0220
_diffrn_reflns_av_unetI/netI 0.0582
_diffrn_reflns_limit_h_max 8
_diffrn_reflns_limit_h_min -7
_diffrn_reflns_limit_k_max 20
_diffrn_reflns_limit_k_min -19
_diffrn_reflns_limit_l_max 14
_diffrn_reflns_limit_l_min -24
_diffrn_reflns_number 6181
_diffrn_reflns_theta_full 26.37
_diffrn_reflns_theta_max 26.37
_diffrn_reflns_theta_min 3.08
_diffrn_source 'Enhance (Mo) X-ray Source'
_diffrn_source_current n/a
_diffrn_source_voltage n/a
_exptl_absorpt_coefficient_mu 0.209
_exptl_absorpt_correction_T_max 1.00000
_exptl_absorpt_correction_T_min 0.98778
_exptl_absorpt_correction_type multi-scan
_exptl_absorpt_process_details
;
CrysAlisPro, Agilent Technologies,
Version 1.171.35.19 (release 27-10-2011 CrysAlis171 .NET)
(compiled Oct 27 2011,15:02:11)
Empirical absorption correction using spherical harmonics,
implemented in SCALE3 ABSPACK scaling algorithm.
;
_exptl_crystal_colour colorless
_exptl_crystal_density_diffrn 1.386
_exptl_crystal_density_method 'not measured'
_exptl_crystal_description block
_exptl_crystal_F_000 992
_exptl_crystal_size_max 0.36
_exptl_crystal_size_mid 0.29
_exptl_crystal_size_min 0.26
_refine_diff_density_max 0.181
_refine_diff_density_min -0.191
_refine_diff_density_rms 0.035
_refine_ls_abs_structure_details 'Flack H D (1983), Acta Cryst. A39, 876-881'
_refine_ls_abs_structure_Flack 0.01(8)
_refine_ls_extinction_method none
_refine_ls_goodness_of_fit_ref 1.015
_refine_ls_hydrogen_treatment constr
_refine_ls_matrix_type full
_refine_ls_number_parameters 308
_refine_ls_number_reflns 3910
_refine_ls_number_restraints 0
_refine_ls_restrained_S_all 1.015
_refine_ls_R_factor_all 0.0798
_refine_ls_R_factor_gt 0.0485
_refine_ls_shift/su_max 0.000
_refine_ls_shift/su_mean 0.000
_refine_ls_structure_factor_coef Fsqd
_refine_ls_weighting_details 'calc w=1/[\s^2^(Fo^2^)+(0.0276P)^2^+0.0000P] where P=(Fo^2^+2Fc^2^)/3'
_refine_ls_weighting_scheme calc
_refine_ls_wR_factor_gt 0.0737
_refine_ls_wR_factor_ref 0.0830
_reflns_number_gt 2767
_reflns_number_total 3910
_reflns_threshold_expression >2sigma(I)
_cod_data_source_file c2cc36011j.txt
_cod_data_source_block 120530_s3_oyl
_cod_original_cell_volume 2284.68(15)
_cod_database_code 7108493
_chemical_oxdiff_formula C20H22N2O1Cl1
_reflns_odcompleteness_completeness 99.71
_reflns_odcompleteness_iscentric 1
_reflns_odcompleteness_theta 26.32

loop_
_space_group_symop_id
_space_group_symop_operation_xyz
1 'x, y, z'
2 '-x+1/2, -y, z+1/2'
3 'x+1/2, -y+1/2, -z'
4 '-x, y+1/2, -z+1/2'

loop_
_atom_site_label
_atom_site_type_symbol
_atom_site_fract_x
_atom_site_fract_y
_atom_site_fract_z
_atom_site_U_iso_or_equiv
_atom_site_adp_type
_atom_site_occupancy
_atom_site_symmetry_multiplicity
_atom_site_calc_flag
_atom_site_refinement_flags
Cl1 Cl -0.13861(12) -0.21378(5) -0.06656(4) 0.0666(3) Uani 1 1 d .
O1 O -0.4125(2) -0.48314(11) 0.06707(9) 0.0434(5) Uani 1 1 d .
O2 O -0.7009(3) -0.51885(17) 0.09560(11) 0.0813(8) Uani 1 1 d .
O3 O -0.1599(4) -0.63474(11) 0.08216(10) 0.0678(7) Uani 1 1 d .
O4 O 0.0717(4) -0.37233(17) 0.18076(15) 0.1049(10) Uani 1 1 d .
O5 O -0.2118(4) -0.33252(13) 0.15575(12) 0.0731(7) Uani 1 1 d .
N1 N -0.0107(4) -0.55742(14) 0.00169(11) 0.0442(6) Uani 1 1 d .
N2 N -0.0910(5) -0.38485(18) 0.16280(12) 0.0547(7) Uani 1 1 d .
C1 C -0.0809(4) -0.31402(17) -0.04595(14) 0.0449(7) Uani 1 1 d .
C2 C -0.1649(4) -0.34848(16) 0.00995(13) 0.0428(7) Uani 1 1 d .
H2 H -0.2457 -0.3180 0.0373 0.051 Uiso 1 1 calc R
C3 C -0.1255(4) -0.42944(16) 0.02417(12) 0.0377(6) Uani 1 1 d .
C4 C -0.0109(4) -0.47445(18) -0.01827(13) 0.0400(7) Uani 1 1 d .
C5 C 0.0754(4) -0.44006(19) -0.07310(13) 0.0488(8) Uani 1 1 d .
H5 H 0.1553 -0.4707 -0.1006 0.059 Uiso 1 1 calc R
C6 C 0.0396(4) -0.35784(19) -0.08615(15) 0.0497(8) Uani 1 1 d .
H6 H 0.0981 -0.3325 -0.1225 0.060 Uiso 1 1 calc R
C7 C -0.2093(4) -0.48544(16) 0.07632(13) 0.0386(7) Uani 1 1 d .
C8 C -0.1266(4) -0.56987(17) 0.05494(14) 0.0457(7) Uani 1 1 d .
C9 C -0.1462(4) -0.47283(15) 0.14985(11) 0.0365(6) Uani 1 1 d .
H9 H -0.0330 -0.5068 0.1576 0.044 Uiso 1 1 calc R
C10 C -0.2958(4) -0.49535(15) 0.20307(11) 0.0332(6) Uani 1 1 d .
H10 H -0.3550 -0.4439 0.2173 0.040 Uiso 1 1 calc R
C11 C -0.4584(4) -0.54949(16) 0.17645(13) 0.0399(7) Uani 1 1 d .
H11 H -0.4067 -0.6043 0.1685 0.048 Uiso 1 1 calc R
C12 C -0.5357(5) -0.5177(2) 0.11141(15) 0.0487(8) Uani 1 1 d .
C13 C -0.2011(4) -0.53160(16) 0.26501(13) 0.0381(7) Uani 1 1 d .
C14 C -0.1793(4) -0.4848(2) 0.32168(13) 0.0533(8) Uani 1 1 d .
H14 H -0.2208 -0.4308 0.3218 0.064 Uiso 1 1 calc R
C15 C -0.0960(5) -0.5174(3) 0.37871(17) 0.0771(12) Uani 1 1 d .
H15 H -0.0814 -0.4853 0.4168 0.093 Uiso 1 1 calc R
C16 C -0.0359(5) -0.5963(3) 0.3788(2) 0.0826(13) Uani 1 1 d .
H16 H 0.0185 -0.6182 0.4173 0.099 Uiso 1 1 calc R
C17 C -0.0543(5) -0.6442(2) 0.3228(2) 0.0773(12) Uani 1 1 d .
H17 H -0.0121 -0.6981 0.3233 0.093 Uiso 1 1 calc R
C18 C -0.1362(5) -0.61174(17) 0.26527(16) 0.0579(9) Uani 1 1 d .
H18 H -0.1475 -0.6437 0.2270 0.069 Uiso 1 1 calc R
C19 C -0.6181(4) -0.55668(17) 0.22800(13) 0.0531(8) Uani 1 1 d .
H19A H -0.5684 -0.5803 0.2684 0.080 Uiso 1 1 calc R
H19B H -0.7179 -0.5909 0.2106 0.080 Uiso 1 1 calc R
H19C H -0.6687 -0.5033 0.2375 0.080 Uiso 1 1 calc R
C20 C 0.1114(5) -0.62077(19) -0.02610(15) 0.0601(9) Uani 1 1 d .
H20A H 0.1308 -0.6627 0.0076 0.072 Uiso 1 1 calc R
H20B H 0.2351 -0.5971 -0.0363 0.072 Uiso 1 1 calc R
C21 C 0.0342(5) -0.66049(18) -0.08842(16) 0.0565(9) Uani 1 1 d .
C22 C 0.1353(7) -0.6578(2) -0.14841(18) 0.0819(12) Uani 1 1 d .
H22 H 0.2537 -0.6320 -0.1504 0.098 Uiso 1 1 calc R
C23 C 0.0573(8) -0.6941(2) -0.2059(2) 0.0936(16) Uani 1 1 d .
H23 H 0.1223 -0.6913 -0.2464 0.112 Uiso 1 1 calc R
C24 C -0.1102(10) -0.7328(2) -0.2022(2) 0.1066(19) Uani 1 1 d .
H24 H -0.1590 -0.7576 -0.2405 0.128 Uiso 1 1 calc R
C25 C -0.2128(8) -0.7371(2) -0.1436(2) 0.1035(16) Uani 1 1 d .
H25 H -0.3295 -0.7643 -0.1419 0.124 Uiso 1 1 calc R
C26 C -0.1386(6) -0.70014(19) -0.08739(18) 0.0760(11) Uani 1 1 d .
H26 H -0.2075 -0.7021 -0.0476 0.091 Uiso 1 1 calc R

loop_
_atom_site_aniso_label
_atom_site_aniso_U_11
_atom_site_aniso_U_22
_atom_site_aniso_U_33
_atom_site_aniso_U_23
_atom_site_aniso_U_13
_atom_site_aniso_U_12
Cl1 0.0641(5) 0.0606(5) 0.0751(5) 0.0266(5) -0.0021(6) -0.0057(4)
O1 0.0362(11) 0.0572(12) 0.0367(10) 0.0049(10) -0.0045(10) -0.0046(9)
O2 0.0387(13) 0.143(2) 0.0622(14) 0.0218(16) -0.0136(13) -0.0180(15)
O3 0.0989(18) 0.0424(11) 0.0621(13) 0.0059(11) 0.0210(16) 0.0056(13)
O4 0.086(2) 0.104(2) 0.124(2) 0.0059(18) -0.028(2) -0.0554(17)
O5 0.110(2) 0.0449(13) 0.0647(15) -0.0014(13) 0.0018(17) -0.0026(15)
N1 0.0435(14) 0.0504(15) 0.0388(13) -0.0065(13) 0.0006(13) 0.0084(13)
N2 0.066(2) 0.0629(19) 0.0350(14) 0.0049(15) -0.0038(16) -0.0256(17)
C1 0.0384(17) 0.0523(17) 0.0439(16) 0.0099(15) -0.0075(16) -0.0085(15)
C2 0.0417(18) 0.0495(16) 0.0372(15) 0.0018(14) 0.0001(16) -0.0010(15)
C3 0.0365(16) 0.0459(15) 0.0307(13) -0.0001(14) -0.0047(15) -0.0017(15)
C4 0.0353(15) 0.0517(18) 0.0330(14) 0.0023(15) -0.0059(15) 0.0004(15)
C5 0.0408(17) 0.069(2) 0.0366(15) -0.0031(17) 0.0048(16) -0.0032(16)
C6 0.0435(18) 0.067(2) 0.0387(16) 0.0112(17) 0.0019(17) -0.0090(17)
C7 0.0362(16) 0.0451(15) 0.0346(15) 0.0017(15) 0.0013(15) 0.0002(13)
C8 0.0491(18) 0.0496(17) 0.0385(15) -0.0017(15) -0.0023(18) 0.0041(17)
C9 0.0358(15) 0.0405(15) 0.0332(13) 0.0044(13) -0.0005(15) -0.0025(14)
C10 0.0326(15) 0.0353(14) 0.0317(13) 0.0016(13) 0.0011(14) 0.0025(13)
C11 0.0377(16) 0.0438(16) 0.0382(15) 0.0058(14) 0.0000(15) -0.0028(14)
C12 0.0432(18) 0.059(2) 0.0436(17) -0.0002(17) -0.0040(17) -0.0060(17)
C13 0.0318(15) 0.0454(16) 0.0372(15) 0.0089(14) -0.0030(15) -0.0046(14)
C14 0.0464(18) 0.072(2) 0.0411(15) 0.0039(17) -0.0001(17) -0.0064(18)
C15 0.054(2) 0.134(4) 0.0435(18) 0.014(2) -0.010(2) -0.022(3)
C16 0.039(2) 0.141(4) 0.068(3) 0.054(3) -0.006(2) -0.011(3)
C17 0.050(2) 0.074(2) 0.108(3) 0.051(3) 0.002(3) 0.0087(19)
C18 0.054(2) 0.0518(19) 0.068(2) 0.0161(17) 0.002(2) 0.0072(19)
C19 0.0467(19) 0.0625(19) 0.0502(17) 0.0090(16) 0.0025(19) -0.0065(17)
C20 0.059(2) 0.063(2) 0.0592(19) -0.0013(18) -0.001(2) 0.0178(19)
C21 0.081(3) 0.0384(17) 0.050(2) 0.0009(16) 0.004(2) 0.0207(18)
C22 0.111(3) 0.064(2) 0.070(2) 0.000(2) 0.023(3) 0.025(3)
C23 0.166(5) 0.060(3) 0.055(2) -0.004(2) 0.028(3) 0.027(3)
C24 0.214(6) 0.043(2) 0.063(3) -0.001(2) -0.024(4) 0.015(3)
C25 0.167(5) 0.056(2) 0.087(3) 0.000(2) -0.013(4) -0.026(3)
C26 0.116(3) 0.0508(19) 0.061(2) -0.0026(19) 0.002(3) -0.017(2)

loop_
_atom_type_symbol
_atom_type_description
_atom_type_scat_dispersion_real
_atom_type_scat_dispersion_imag
_atom_type_scat_source
C C 0.0033 0.0016 'International Tables Vol C Tables 4.2.6.8 and 6.1.1.4'
H H 0.0000 0.0000 'International Tables Vol C Tables 4.2.6.8 and 6.1.1.4'
Cl Cl 0.1484 0.1585 'International Tables Vol C Tables 4.2.6.8 and 6.1.1.4'
N N 0.0061 0.0033 'International Tables Vol C Tables 4.2.6.8 and 6.1.1.4'
O O 0.0106 0.0060 'International Tables Vol C Tables 4.2.6.8 and 6.1.1.4'

loop_
_geom_angle_atom_site_label_1
_geom_angle_atom_site_label_2
_geom_angle_atom_site_label_3
_geom_angle
C12 O1 C7 122.3(2)
C4 N1 C20 125.2(2)
C8 N1 C4 111.4(2)
C8 N1 C20 123.1(2)
O4 N2 C9 116.9(3)
O5 N2 O4 124.8(3)
O5 N2 C9 118.3(3)
C2 C1 Cl1 118.5(2)
C6 C1 Cl1 119.9(2)
C6 C1 C2 121.6(3)
C1 C2 H2 120.9
C3 C2 C1 118.2(3)
C3 C2 H2 120.9
C2 C3 C7 130.3(3)
C4 C3 C2 120.0(2)
C4 C3 C7 109.1(2)
C3 C4 N1 109.8(2)
C5 C4 N1 128.2(3)
C5 C4 C3 121.9(3)
C4 C5 H5 121.1
C4 C5 C6 117.8(3)
C6 C5 H5 121.1
C1 C6 C5 120.5(3)
C1 C6 H6 119.8
C5 C6 H6 119.8
O1 C7 C3 106.3(2)
O1 C7 C8 110.9(2)
O1 C7 C9 113.7(2)
C3 C7 C8 101.8(2)
C3 C7 C9 117.7(2)
C9 C7 C8 105.8(2)
O3 C8 N1 126.7(3)
O3 C8 C7 125.5(3)
N1 C8 C7 107.8(2)
N2 C9 C7 111.2(2)
N2 C9 H9 107.8
N2 C9 C10 106.5(2)
C7 C9 H9 107.8
C10 C9 C7 115.5(2)
C10 C9 H9 107.8
C9 C10 H10 106.4
C11 C10 C9 113.77(19)
C11 C10 H10 106.4
C13 C10 C9 111.00(19)
C13 C10 H10 106.4
C13 C10 C11 112.3(2)
C10 C11 H11 108.0
C12 C11 C10 111.5(2)
C12 C11 H11 108.0
C12 C11 C19 110.3(2)
C19 C11 C10 110.7(2)
C19 C11 H11 108.0
O1 C12 C11 118.7(2)
O2 C12 O1 116.5(3)
O2 C12 C11 124.8(3)
C14 C13 C10 120.0(2)
C14 C13 C18 119.1(3)
C18 C13 C10 120.9(3)
C13 C14 H14 119.7
C13 C14 C15 120.6(3)
C15 C14 H14 119.7
C14 C15 H15 120.1
C16 C15 C14 119.8(4)
C16 C15 H15 120.1
C15 C16 H16 119.6
C15 C16 C17 120.8(4)
C17 C16 H16 119.6
C16 C17 H17 120.1
C16 C17 C18 119.7(3)
C18 C17 H17 120.1
C13 C18 C17 119.9(3)
C13 C18 H18 120.0
C17 C18 H18 120.0
C11 C19 H19A 109.5
C11 C19 H19B 109.5
C11 C19 H19C 109.5
H19A C19 H19B 109.5
H19A C19 H19C 109.5
H19B C19 H19C 109.5
N1 C20 H20A 108.7
N1 C20 H20B 108.7
N1 C20 C21 114.4(3)
H20A C20 H20B 107.6
C21 C20 H20A 108.7
C21 C20 H20B 108.7
C22 C21 C20 121.1(3)
C26 C21 C20 120.5(3)
C26 C21 C22 118.4(3)
C21 C22 H22 120.2
C21 C22 C23 119.5(4)
C23 C22 H22 120.2
C22 C23 H23 120.1
C24 C23 C22 119.9(5)
C24 C23 H23 120.1
C23 C24 H24 119.0
C23 C24 C25 122.0(5)
C25 C24 H24 119.0
C24 C25 H25 120.8
C26 C25 C24 118.4(5)
C26 C25 H25 120.8
C21 C26 C25 121.9(4)
C21 C26 H26 119.1
C25 C26 H26 119.1

loop_
_geom_bond_atom_site_label_1
_geom_bond_atom_site_label_2
_geom_bond_distance
Cl1 C1 1.737(3)
O1 C7 1.435(3)
O1 C12 1.359(3)
O2 C12 1.199(3)
O3 C8 1.214(3)
O4 N2 1.211(3)
O5 N2 1.211(3)
N1 C4 1.414(3)
N1 C8 1.353(3)
N1 C20 1.453(3)
N2 C9 1.511(4)
C1 C2 1.382(3)
C1 C6 1.367(4)
C2 H2 0.9300
C2 C3 1.381(3)
C3 C4 1.380(4)
C3 C7 1.506(3)
C4 C5 1.371(4)
C5 H5 0.9300
C5 C6 1.392(4)
C6 H6 0.9300
C7 C8 1.556(4)
C7 C9 1.547(3)
C9 H9 0.9800
C9 C10 1.537(3)
C10 H10 0.9800
C10 C11 1.536(3)
C10 C13 1.524(3)
C11 H11 0.9800
C11 C12 1.500(4)
C11 C19 1.524(3)
C13 C14 1.374(4)
C13 C18 1.387(4)
C14 H14 0.9300
C14 C15 1.386(4)
C15 H15 0.9300
C15 C16 1.357(5)
C16 H16 0.9300
C16 C17 1.371(5)
C17 H17 0.9300
C17 C18 1.388(4)
C18 H18 0.9300
C19 H19A 0.9600
C19 H19B 0.9600
C19 H19C 0.9600
C20 H20A 0.9700
C20 H20B 0.9700
C20 C21 1.504(4)
C21 C22 1.392(4)
C21 C26 1.372(5)
C22 H22 0.9300
C22 C23 1.403(5)
C23 H23 0.9300
C23 C24 1.333(6)
C24 H24 0.9300
C24 C25 1.376(6)
C25 H25 0.9300
C25 C26 1.376(5)
C26 H26 0.9300
